data_4324308
loop_
_publ_author_name
'Maximilian N. Kopylovich'
'Kamran T. Mahmudov'
'M. F\'atima C. Guedes da Silva'
'Pawe\/l J. Figiel'
'Yauhen Yu. Karabach'
'Maxim L. Kuznetsov'
'Konstantin V. Luzyanin'
'Armando J. L. Pombeiro'

_publ_section_title
;
 Ortho-Hydroxyphenylhydrazo-\b-Diketones: Tautomery, Coordination Ability,
 and Catalytic Activity of Their Copper(II) Complexes toward Oxidation of
 Cyclohexane and Benzylic Alcohols
;
_journal_name_full 'Inorganic Chemistry'
_journal_page_first 918
_journal_page_last 931
_journal_paper_doi 10.1021/ic101516k
_journal_volume 50
_journal_year 2011
_chemical_formula_sum 'C12 H14 N2 O4'
_chemical_formula_weight 250.25
_chemical_name_systematic
;
 ?
;
_space_group_IT_number 14
_symmetry_cell_setting monoclinic
_symmetry_space_group_name_Hall '-P 2yn'
_symmetry_space_group_name_H-M 'P 1 21/n 1'
_atom_sites_solution_hydrogens geom
_atom_sites_solution_primary direct
_atom_sites_solution_secondary difmap
_audit_creation_method SHELXL-97
_cell_angle_alpha 90.00
_cell_angle_beta 91.70(5)
_cell_angle_gamma 90.00
_cell_formula_units_Z 4
_cell_length_a 5.263(5)
_cell_length_b 20.268(19)
_cell_length_c 11.792(10)
_cell_measurement_reflns_used 861
_cell_measurement_temperature 299(2)
_cell_measurement_theta_max 21.45
_cell_measurement_theta_min 2.65
_cell_volume 1257(2)
_computing_cell_refinement 'Bruker SAINT'
_computing_data_collection 'Bruker APEX2'
_computing_data_reduction 'Bruker SAINT'
_computing_molecular_graphics 'Bruker SHELXTL'
_computing_publication_material 'Bruker SHELXTL'
_computing_structure_refinement 'SHELXL-97 (Sheldrick, 2008)'
_computing_structure_solution 'SHELXS-97 (Sheldrick, 2008)'
_diffrn_ambient_temperature 299(2)
_diffrn_measured_fraction_theta_full 0.978
_diffrn_measured_fraction_theta_max 0.978
_diffrn_measurement_device_type 'Bruker APEX-II CCD'
_diffrn_measurement_method '\f and \w scans'
_diffrn_radiation_monochromator graphite
_diffrn_radiation_source 'fine-focus sealed tube'
_diffrn_radiation_type MoK\a
_diffrn_radiation_wavelength 0.71073
_diffrn_reflns_av_R_equivalents 0.0813
_diffrn_reflns_av_sigmaI/netI 0.1331
_diffrn_reflns_limit_h_max 6
_diffrn_reflns_limit_h_min -6
_diffrn_reflns_limit_k_max 24
_diffrn_reflns_limit_k_min -24
_diffrn_reflns_limit_l_max 14
_diffrn_reflns_limit_l_min -13
_diffrn_reflns_number 7000
_diffrn_reflns_theta_full 25.34
_diffrn_reflns_theta_max 25.34
_diffrn_reflns_theta_min 3.46
_exptl_absorpt_coefficient_mu 0.101
_exptl_absorpt_correction_T_max 0.9790
_exptl_absorpt_correction_T_min 0.9585
_exptl_absorpt_correction_type multi-scan
_exptl_absorpt_process_details SADABS
_exptl_crystal_colour YELLOW
_exptl_crystal_density_diffrn 1.322
_exptl_crystal_description PLATE
_exptl_crystal_F_000 528
_exptl_crystal_size_max 0.32
_exptl_crystal_size_mid 0.26
_exptl_crystal_size_min 0.11
_refine_diff_density_max 0.163
_refine_diff_density_min -0.148
_refine_diff_density_rms 0.035
_refine_ls_extinction_method none
_refine_ls_goodness_of_fit_ref 0.760
_refine_ls_hydrogen_treatment constr
_refine_ls_matrix_type full
_refine_ls_number_parameters 166
_refine_ls_number_reflns 2256
_refine_ls_number_restraints 0
_refine_ls_restrained_S_all 0.760
_refine_ls_R_factor_all 0.1602
_refine_ls_R_factor_gt 0.0470
_refine_ls_shift/su_max 0.000
_refine_ls_shift/su_mean 0.000
_refine_ls_structure_factor_coef Fsqd
_refine_ls_weighting_details 'calc w=1/[\s^2^(Fo^2^)+(0.0443P)^2^+0.0000P] where P=(Fo^2^+2Fc^2^)/3'
_refine_ls_weighting_scheme calc
_refine_ls_wR_factor_gt 0.0918
_refine_ls_wR_factor_ref 0.1217
_reflns_number_gt 807
_reflns_number_total 2256
_reflns_threshold_expression >2sigma(I)
_cod_data_source_file ic101516k_si_002_02.cif
_cod_data_source_block Compound4_299k
_cod_original_cell_volume 1257.4(19)
_cod_original_sg_symbol_H-M 'P 21/n'
_cod_database_code 4324308

loop_
_symmetry_equiv_pos_as_xyz
'x, y, z'
'-x+1/2, y+1/2, -z+1/2'
'-x, -y, -z'
'x-1/2, -y-1/2, z-1/2'

loop_
_atom_site_label
_atom_site_type_symbol
_atom_site_fract_x
_atom_site_fract_y
_atom_site_fract_z
_atom_site_U_iso_or_equiv
_atom_site_adp_type
_atom_site_occupancy
_atom_site_symmetry_multiplicity
_atom_site_calc_flag
_atom_site_refinement_flags
C1 C 0.3541(7) 0.12963(17) -0.1619(3) 0.0851(13) Uani 1 1 d .
H1A H 0.2094 0.1182 -0.2094 0.128 Uiso 1 1 calc R
H1B H 0.3533 0.1038 -0.0937 0.128 Uiso 1 1 calc R
H1C H 0.5071 0.1210 -0.2016 0.128 Uiso 1 1 calc R
C2 C 0.3422(6) 0.20148(19) -0.1321(3) 0.0561(9) Uani 1 1 d .
C3 C 0.5311(6) 0.23041(16) -0.0516(3) 0.0487(8) Uani 1 1 d .
C4 C 0.5505(6) 0.30027(19) -0.0208(3) 0.0602(10) Uani 1 1 d .
C5 C 0.3872(8) 0.4091(2) -0.0405(4) 0.1018(15) Uani 1 1 d .
H5A H 0.5628 0.4225 -0.0284 0.122 Uiso 1 1 calc R
H5B H 0.3149 0.4347 -0.1029 0.122 Uiso 1 1 calc R
C6 C 0.2474(9) 0.4213(2) 0.0607(6) 0.154(2) Uani 1 1 d .
H6A H 0.0736 0.4082 0.0483 0.231 Uiso 1 1 calc R
H6B H 0.2542 0.4675 0.0786 0.231 Uiso 1 1 calc R
H6C H 0.3214 0.3965 0.1226 0.231 Uiso 1 1 calc R
C11 C 1.0220(6) 0.15183(17) 0.1154(2) 0.0487(9) Uani 1 1 d .
C12 C 1.2278(6) 0.17400(17) 0.1815(2) 0.0492(8) Uani 1 1 d .
C13 C 1.3893(6) 0.12831(18) 0.2304(3) 0.0628(10) Uani 1 1 d .
H13 H 1.5276 0.1423 0.2751 0.075 Uiso 1 1 calc R
C14 C 1.3474(7) 0.0617(2) 0.2136(3) 0.0737(11) Uani 1 1 d .
H14 H 1.4591 0.0313 0.2468 0.088 Uiso 1 1 calc R
C15 C 1.1435(7) 0.03944(18) 0.1486(3) 0.0787(12) Uani 1 1 d .
H15 H 1.1168 -0.0055 0.1375 0.094 Uiso 1 1 calc R
C16 C 0.9797(6) 0.08531(17) 0.1003(3) 0.0627(10) Uani 1 1 d .
H16 H 0.8393 0.0712 0.0571 0.075 Uiso 1 1 calc R
N1 N 0.6855(4) 0.18508(13) -0.0075(2) 0.0529(8) Uani 1 1 d .
N2 N 0.8646(4) 0.20132(13) 0.0667(2) 0.0557(7) Uani 1 1 d .
H2 H 0.8864 0.2419 0.0857 0.067 Uiso 1 1 calc R
O1 O 0.1739(4) 0.23668(12) -0.1740(2) 0.0812(8) Uani 1 1 d .
O2 O 0.7118(4) 0.32286(10) 0.0442(2) 0.0770(8) Uani 1 1 d .
O3 O 0.3759(5) 0.33874(12) -0.0685(2) 0.0858(9) Uani 1 1 d .
O10 O 1.2543(4) 0.24113(11) 0.19242(19) 0.0607(6) Uani 1 1 d .
H10 H 1.3859 0.2494 0.2285 0.091 Uiso 1 1 calc R

loop_
_atom_site_aniso_label
_atom_site_aniso_U_11
_atom_site_aniso_U_22
_atom_site_aniso_U_33
_atom_site_aniso_U_23
_atom_site_aniso_U_13
_atom_site_aniso_U_12
C1 0.093(3) 0.086(3) 0.074(3) -0.013(2) -0.034(2) -0.007(2)
C2 0.0435(19) 0.089(3) 0.0355(19) 0.0021(19) -0.0096(16) -0.006(2)
C3 0.0405(18) 0.065(2) 0.040(2) 0.0020(17) -0.0068(16) -0.0018(18)
C4 0.046(2) 0.081(3) 0.053(2) 0.010(2) -0.0121(18) 0.002(2)
C5 0.091(3) 0.078(3) 0.134(4) -0.006(3) -0.034(3) 0.004(3)
C6 0.116(4) 0.109(4) 0.241(7) -0.068(4) 0.060(5) -0.022(3)
C11 0.038(2) 0.069(2) 0.038(2) 0.0029(17) -0.0067(17) 0.0044(18)
C12 0.039(2) 0.064(2) 0.045(2) 0.0021(19) -0.0003(17) -0.0033(19)
C13 0.049(2) 0.080(3) 0.058(2) 0.010(2) -0.0173(19) 0.002(2)
C14 0.059(2) 0.085(3) 0.077(3) 0.017(2) -0.012(2) 0.013(2)
C15 0.069(3) 0.074(3) 0.092(3) 0.000(2) -0.012(2) 0.004(2)
C16 0.053(2) 0.072(3) 0.062(3) -0.005(2) -0.016(2) -0.005(2)
N1 0.0396(15) 0.078(2) 0.0404(17) 0.0007(13) -0.0113(14) -0.0036(14)
N2 0.0461(15) 0.0747(19) 0.0455(16) -0.0048(14) -0.0132(14) -0.0052(15)
O1 0.0558(15) 0.104(2) 0.0813(19) -0.0060(14) -0.0354(14) 0.0083(14)
O2 0.0632(16) 0.0794(18) 0.0866(19) -0.0041(14) -0.0298(15) -0.0079(13)
O3 0.0863(19) 0.0690(18) 0.099(2) -0.0009(15) -0.0419(17) 0.0042(15)
O10 0.0431(13) 0.0796(17) 0.0582(15) 0.0000(12) -0.0184(11) -0.0026(12)

loop_
_atom_type_symbol
_atom_type_description
_atom_type_scat_dispersion_real
_atom_type_scat_dispersion_imag
_atom_type_scat_source
C C 0.0033 0.0016 'International Tables Vol C Tables 4.2.6.8 and 6.1.1.4'
H H 0.0000 0.0000 'International Tables Vol C Tables 4.2.6.8 and 6.1.1.4'
N N 0.0061 0.0033 'International Tables Vol C Tables 4.2.6.8 and 6.1.1.4'
O O 0.0106 0.0060 'International Tables Vol C Tables 4.2.6.8 and 6.1.1.4'

loop_
_geom_angle_atom_site_label_1
_geom_angle_atom_site_label_2
_geom_angle_atom_site_label_3
_geom_angle
C2 C1 H1A 109.5
C2 C1 H1B 109.5
H1A C1 H1B 109.5
C2 C1 H1C 109.5
H1A C1 H1C 109.5
H1B C1 H1C 109.5
O1 C2 C3 119.4(3)
O1 C2 C1 120.3(3)
C3 C2 C1 120.3(3)
N1 C3 C4 122.5(3)
N1 C3 C2 111.8(3)
C4 C3 C2 125.7(3)
O2 C4 O3 120.7(4)
O2 C4 C3 124.2(3)
O3 C4 C3 115.1(3)
C6 C5 O3 109.6(4)
C6 C5 H5A 109.7
O3 C5 H5A 109.7
C6 C5 H5B 109.7
O3 C5 H5B 109.7
H5A C5 H5B 108.2
C5 C6 H6A 109.5
C5 C6 H6B 109.5
H6A C6 H6B 109.5
C5 C6 H6C 109.5
H6A C6 H6C 109.5
H6B C6 H6C 109.5
C16 C11 C12 120.6(3)
C16 C11 N2 123.5(3)
C12 C11 N2 115.9(3)
C13 C12 O10 124.7(3)
C13 C12 C11 118.7(3)
O10 C12 C11 116.6(3)
C12 C13 C14 120.3(3)
C12 C13 H13 119.8
C14 C13 H13 119.8
C15 C14 C13 121.3(3)
C15 C14 H14 119.4
C13 C14 H14 119.4
C14 C15 C16 118.4(3)
C14 C15 H15 120.8
C16 C15 H15 120.8
C11 C16 C15 120.6(3)
C11 C16 H16 119.7
C15 C16 H16 119.7
N2 N1 C3 120.6(3)
N1 N2 C11 119.7(3)
N1 N2 H2 120.2
C11 N2 H2 120.2
C4 O3 C5 117.2(3)
C12 O10 H10 109.5

loop_
_geom_bond_atom_site_label_1
_geom_bond_atom_site_label_2
_geom_bond_distance
C1 C2 1.500(4)
C1 H1A 0.9600
C1 H1B 0.9600
C1 H1C 0.9600
C2 O1 1.229(3)
C2 C3 1.476(4)
C3 N1 1.323(3)
C3 C4 1.464(4)
C4 O2 1.216(3)
C4 O3 1.318(3)
C5 C6 1.441(6)
C5 O3 1.465(4)
C5 H5A 0.9700
C5 H5B 0.9700
C6 H6A 0.9600
C6 H6B 0.9600
C6 H6C 0.9600
C11 C16 1.377(4)
C11 C12 1.390(4)
C11 N2 1.412(3)
C12 C13 1.373(4)
C12 O10 1.374(3)
C13 C14 1.381(4)
C13 H13 0.9300
C14 C15 1.376(4)
C14 H14 0.9300
C15 C16 1.380(4)
C15 H15 0.9300
C16 H16 0.9300
N1 N2 1.309(3)
N2 H2 0.8600
O10 H10 0.8200

loop_
_geom_torsion_atom_site_label_1
_geom_torsion_atom_site_label_2
_geom_torsion_atom_site_label_3
_geom_torsion_atom_site_label_4
_geom_torsion
O1 C2 C3 N1 174.8(3)
C1 C2 C3 N1 -4.7(4)
O1 C2 C3 C4 -4.5(5)
C1 C2 C3 C4 176.0(3)
N1 C3 C4 O2 2.3(5)
C2 C3 C4 O2 -178.4(3)
N1 C3 C4 O3 -177.2(3)
C2 C3 C4 O3 2.1(5)
C16 C11 C12 C13 0.7(4)
N2 C11 C12 C13 -179.4(3)
C16 C11 C12 O10 -179.6(3)
N2 C11 C12 O10 0.3(4)
O10 C12 C13 C14 -179.5(3)
C11 C12 C13 C14 0.2(5)
C12 C13 C14 C15 -0.5(5)
C13 C14 C15 C16 -0.1(5)
C12 C11 C16 C15 -1.3(5)
N2 C11 C16 C15 178.8(3)
C14 C15 C16 C11 1.0(5)
C4 C3 N1 N2 0.0(4)
C2 C3 N1 N2 -179.4(2)
C3 N1 N2 C11 178.0(3)
C16 C11 N2 N1 -8.3(4)
C12 C11 N2 N1 171.8(3)
O2 C4 O3 C5 0.6(5)
C3 C4 O3 C5 -180.0(3)
C6 C5 O3 C4 -87.4(5)

loop_
_cod_related_entry_id
_cod_related_entry_database
_cod_related_entry_code
1 ChemSpider 4570081
